data_7127288
loop_
_publ_author_name
'Chen, Yu'
'Quan, Yangjian'
'Xie, Zuowei'

_publ_section_title
;
 8-Aminoquinoline as a bidentate traceless directing group for
 Cu-catalyzed selective B(4,5)-H disulfenylation of <i>o</i>-carboranes.
;
_journal_issue 85
_journal_name_full 'Chemical communications (Cambridge, England)'
_journal_page_first 12997
_journal_page_last 13000
_journal_paper_doi 10.1039/d0cc05207h
_journal_volume 56
_journal_year 2020
_chemical_formula_sum 'C15 H22 B10 O2 S2'
_chemical_formula_weight 406.54
_space_group_crystal_system orthorhombic
_space_group_IT_number 36
_space_group_name_Hall 'C 2c -2'
_space_group_name_H-M_alt 'C m c 21'
_atom_sites_solution_hydrogens geom
_audit_creation_method SHELXL-2014/6
_audit_update_record
;
2020-07-22 deposited with the CCDC.	2020-09-18 downloaded from the CCDC.
;
_cell_angle_alpha 90
_cell_angle_beta 90
_cell_angle_gamma 90
_cell_formula_units_Z 4
_cell_length_a 19.5554(9)
_cell_length_b 12.2522(9)
_cell_length_c 8.6766(5)
_cell_measurement_reflns_used 217
_cell_measurement_temperature 296(2)
_cell_measurement_theta_max 15
_cell_measurement_theta_min 15
_cell_volume 2078.9(2)
_computing_cell_refinement 'BRUKER D8VENTURE DIFFRACTOMETER'
_computing_data_collection 'BRUKER D8VENTURE DIFFRACTOMETER'
_computing_data_reduction 'BRUKER D8VENTURE DIFFRACTOMETER'
_computing_molecular_graphics 'BRUKER SHELXTL'
_computing_publication_material 'BRUKER SHELXTL'
_computing_structure_refinement 'SHELXL-2014/6 (Sheldrick, 2014)'
_diffrn_ambient_temperature 296(2)
_diffrn_measured_fraction_theta_full 0.997
_diffrn_measured_fraction_theta_max 0.997
_diffrn_measurement_device_type 'BRUKER D8VENTURE DIFFRACTOMETER'
_diffrn_measurement_method 'PHI & OMEGA SCAN'
_diffrn_radiation_type MoK\a
_diffrn_radiation_wavelength 0.71073
_diffrn_reflns_av_R_equivalents 0.0464
_diffrn_reflns_av_unetI/netI 0.0236
_diffrn_reflns_Laue_measured_fraction_full 0.997
_diffrn_reflns_Laue_measured_fraction_max 0.997
_diffrn_reflns_limit_h_max 23
_diffrn_reflns_limit_h_min -23
_diffrn_reflns_limit_k_max 14
_diffrn_reflns_limit_k_min -14
_diffrn_reflns_limit_l_max 10
_diffrn_reflns_limit_l_min -10
_diffrn_reflns_number 19687
_diffrn_reflns_point_group_measured_fraction_full 0.998
_diffrn_reflns_point_group_measured_fraction_max 0.998
_diffrn_reflns_theta_full 25.242
_diffrn_reflns_theta_max 25.235
_diffrn_reflns_theta_min 3.060
_exptl_absorpt_coefficient_mu 0.266
_exptl_absorpt_correction_T_max 0.7456
_exptl_absorpt_correction_T_min 0.6596
_exptl_absorpt_correction_type multi-scan
_exptl_crystal_colour colourless
_exptl_crystal_density_diffrn 1.299
_exptl_crystal_description block
_exptl_crystal_F_000 840
_exptl_crystal_size_max 0.400
_exptl_crystal_size_mid 0.300
_exptl_crystal_size_min 0.200
_refine_diff_density_max 0.217
_refine_diff_density_min -0.369
_refine_diff_density_rms 0.045
_refine_ls_abs_structure_details
;
 Flack x determined using 758 quotients [(I+)-(I-)]/[(I+)+(I-)]
 (Parsons, Flack and Wagner, Acta Cryst. B69 (2013) 249-259).
;
_refine_ls_abs_structure_Flack 0.05(3)
_refine_ls_extinction_method none
_refine_ls_goodness_of_fit_ref 1.120
_refine_ls_hydrogen_treatment constr
_refine_ls_matrix_type full
_refine_ls_number_parameters 148
_refine_ls_number_reflns 1932
_refine_ls_number_restraints 1
_refine_ls_restrained_S_all 1.120
_refine_ls_R_factor_all 0.0528
_refine_ls_R_factor_gt 0.0459
_refine_ls_shift/su_max 0.000
_refine_ls_shift/su_mean 0.000
_refine_ls_structure_factor_coef Fsqd
_refine_ls_weighting_details 'w=1/[\s^2^(Fo^2^)+(0.0441P)^2^+2.6533P] where P=(Fo^2^+2Fc^2^)/3'
_refine_ls_weighting_scheme calc
_refine_ls_wR_factor_gt 0.1112
_refine_ls_wR_factor_ref 0.1158
_reflns_Friedel_coverage 0.865
_reflns_Friedel_fraction_full 0.999
_reflns_Friedel_fraction_max 0.999
_reflns_number_gt 1756
_reflns_number_total 1932
_reflns_threshold_expression 'I > 2\s(I)'
_cod_data_source_file d0cc05207h2.cif
_cod_data_source_block 4a
_cod_depositor_comments 'Adding full bibliography for 7127281--7127288.cif.'
_cod_database_code 7127288
_shelx_space_group_comment
;
The symmetry employed for this shelxl refinement is uniquely defined
by the following loop, which should always be used as a source of
symmetry information in preference to the above space-group names.
They are only intended as comments.
;
_shelx_estimated_absorpt_t_min 0.901
_shelx_estimated_absorpt_t_max 0.949
_shelxl_version_number 2014/6

loop_
_space_group_symop_operation_xyz
'x, y, z'
'-x, -y, z+1/2'
'x, -y, z+1/2'
'-x, y, z'
'x+1/2, y+1/2, z'
'-x+1/2, -y+1/2, z+1/2'
'x+1/2, -y+1/2, z+1/2'
'-x+1/2, y+1/2, z'

loop_
_atom_site_label
_atom_site_type_symbol
_atom_site_fract_x
_atom_site_fract_y
_atom_site_fract_z
_atom_site_U_iso_or_equiv
_atom_site_adp_type
_atom_site_occupancy
_atom_site_site_symmetry_order
_atom_site_calc_flag
_atom_site_refinement_flags_posn
_atom_site_refinement_flags_adp
_atom_site_refinement_flags_occupancy
_atom_site_disorder_assembly
_atom_site_disorder_group
S1 S 0.40594(7) 0.11641(11) 0.16557(17) 0.0612(4) Uani 1 1 d . . . . .
C1 C 0.5000 0.1663(5) 0.4470(7) 0.0356(13) Uani 1 2 d S T P . .
H1 H 0.5000 0.0783 0.4721 0.043 Uiso 1 2 calc R U P . .
C2 C 0.5000 0.2559(5) 0.5880(7) 0.0394(14) Uani 1 2 d S T P . .
C13 C 0.5000 0.2151(6) 0.7517(8) 0.059(2) Uani 1 2 d S T P . .
H13A H 0.5000 0.2761 0.8211 0.088 Uiso 1 2 calc R U P . .
H13B H 0.4599 0.1716 0.7692 0.088 Uiso 0.5 1 calc R U P . .
H13C H 0.5401 0.1716 0.7692 0.088 Uiso 0.5 1 calc R U P . .
C21 C 0.3240(3) 0.1097(4) 0.2506(5) 0.0485(12) Uani 1 1 d . . . . .
C22 C 0.3062(3) 0.0219(4) 0.3423(7) 0.0641(15) Uani 1 1 d . . . . .
H22A H 0.3375 -0.0341 0.3594 0.077 Uiso 1 1 calc R U . . .
C23 C 0.2426(3) 0.0172(6) 0.4078(9) 0.0817(19) Uani 1 1 d . . . . .
H23A H 0.2305 -0.0428 0.4675 0.098 Uiso 1 1 calc R U . . .
C24 C 0.1963(3) 0.1006(6) 0.3860(8) 0.0771(19) Uani 1 1 d . . . . .
H24A H 0.1536 0.0979 0.4330 0.093 Uiso 1 1 calc R U . . .
C25 C 0.2133(3) 0.1857(5) 0.2965(7) 0.0669(16) Uani 1 1 d . . . . .
H25A H 0.1818 0.2415 0.2808 0.080 Uiso 1 1 calc R U . . .
C26 C 0.2768(3) 0.1918(4) 0.2273(6) 0.0572(13) Uani 1 1 d . . . . .
H26A H 0.2877 0.2512 0.1652 0.069 Uiso 1 1 calc R U . . .
B3 B 0.4267(3) 0.2383(4) 0.4821(6) 0.0430(12) Uani 1 1 d . . . . .
H3 H 0.3793 0.2029 0.5287 0.052 Uiso 1 1 calc R U . . .
B4 B 0.4546(3) 0.2124(4) 0.2916(5) 0.0369(11) Uani 1 1 d . . . . .
B5 B 0.4547(3) 0.3690(4) 0.5346(6) 0.0431(12) Uani 1 1 d . . . . .
H5 H 0.4251 0.4198 0.6151 0.052 Uiso 1 1 calc R U . . .
B6 B 0.4265(3) 0.3439(4) 0.3428(7) 0.0482(13) Uani 1 1 d . . . . .
H6 H 0.3788 0.3785 0.2968 0.058 Uiso 1 1 calc R U . . .
B7 B 0.5000 0.3285(5) 0.2257(9) 0.0446(18) Uani 1 2 d S T P . .
H7 H 0.5000 0.3533 0.1038 0.054 Uiso 1 2 calc R U P . .
B8 B 0.5000 0.4247(6) 0.3780(9) 0.050(2) Uani 1 2 d S T P . .
H8 H 0.5000 0.5131 0.3559 0.060 Uiso 1 2 calc R U P . .
O1 O 0.4309(4) 0.0162(6) 0.1677(14) 0.076(2) Uani 0.5 1 d . . P . .
O1' O 0.3939(4) 0.1771(7) 0.0231(8) 0.070(2) Uani 0.5 1 d . . P . .

loop_
_atom_site_aniso_label
_atom_site_aniso_U_11
_atom_site_aniso_U_22
_atom_site_aniso_U_33
_atom_site_aniso_U_23
_atom_site_aniso_U_13
_atom_site_aniso_U_12
S1 0.0624(7) 0.0666(8) 0.0547(7) -0.0241(7) -0.0091(7) -0.0107(6)
C1 0.043(3) 0.030(3) 0.034(3) -0.006(2) 0.000 0.000
C2 0.054(4) 0.035(3) 0.029(3) -0.008(2) 0.000 0.000
C13 0.093(6) 0.050(4) 0.032(3) 0.002(3) 0.000 0.000
C21 0.050(3) 0.050(3) 0.046(3) -0.005(2) -0.019(2) -0.008(2)
C22 0.061(3) 0.049(3) 0.083(4) 0.016(3) -0.030(3) -0.010(2)
C23 0.078(4) 0.082(4) 0.085(4) 0.035(3) -0.019(4) -0.029(4)
C24 0.057(3) 0.098(5) 0.077(4) 0.004(4) -0.010(3) -0.020(4)
C25 0.055(3) 0.062(3) 0.084(4) -0.007(3) -0.013(3) -0.003(3)
C26 0.067(3) 0.047(3) 0.057(3) 0.003(2) -0.018(3) -0.004(2)
B3 0.041(3) 0.046(3) 0.042(3) -0.010(2) 0.006(2) -0.001(2)
B4 0.044(3) 0.032(2) 0.035(2) -0.002(2) -0.002(2) 0.0017(19)
B5 0.053(3) 0.036(3) 0.040(3) -0.012(2) 0.000(2) 0.004(2)
B6 0.058(3) 0.041(3) 0.045(3) -0.008(2) -0.010(3) 0.013(2)
B7 0.071(5) 0.030(4) 0.033(3) 0.003(3) 0.000 0.000
B8 0.076(6) 0.029(3) 0.046(4) -0.004(3) 0.000 0.000
O1 0.060(4) 0.061(4) 0.107(6) -0.027(5) -0.014(6) 0.006(3)
O1' 0.078(5) 0.100(6) 0.032(3) -0.005(4) -0.008(3) -0.004(5)

loop_
_atom_type_symbol
_atom_type_description
_atom_type_scat_dispersion_real
_atom_type_scat_dispersion_imag
_atom_type_scat_source
C C 0.0033 0.0016 'International Tables Vol C Tables 4.2.6.8 and 6.1.1.4'
H H 0.0000 0.0000 'International Tables Vol C Tables 4.2.6.8 and 6.1.1.4'
B B 0.0013 0.0007 'International Tables Vol C Tables 4.2.6.8 and 6.1.1.4'
O O 0.0106 0.0060 'International Tables Vol C Tables 4.2.6.8 and 6.1.1.4'
S S 0.1246 0.1234 'International Tables Vol C Tables 4.2.6.8 and 6.1.1.4'

loop_
_geom_angle_atom_site_label_1
_geom_angle_atom_site_label_2
_geom_angle_atom_site_label_3
_geom_angle
_geom_angle_site_symmetry_1
_geom_angle_site_symmetry_3
_geom_angle_publ_flag
O1 S1 O1' 123.0(6) . . ?
O1 S1 C21 106.6(4) . . ?
O1' S1 C21 103.4(4) . . ?
O1 S1 B4 112.9(4) . . ?
O1' S1 B4 104.9(4) . . ?
C21 S1 B4 104.3(2) . . ?
C2 C1 B4 111.4(4) . 4_655 ?
C2 C1 B4 111.4(4) . . ?
B4 C1 B4 62.5(4) 4_655 . ?
C2 C1 B3 61.5(2) . 4_655 ?
B4 C1 B3 62.3(3) 4_655 4_655 ?
B4 C1 B3 113.9(4) . 4_655 ?
C2 C1 B3 61.5(2) . . ?
B4 C1 B3 113.9(4) 4_655 . ?
B4 C1 B3 62.3(3) . . ?
B3 C1 B3 113.8(5) 4_655 . ?
C13 C2 C1 118.7(5) . . ?
C13 C2 B5 121.6(4) . 4_655 ?
C1 C2 B5 109.9(4) . 4_655 ?
C13 C2 B5 121.6(4) . . ?
C1 C2 B5 109.9(4) . . ?
B5 C2 B5 62.5(4) 4_655 . ?
C13 C2 B3 117.6(3) . 4_655 ?
C1 C2 B3 61.2(2) . 4_655 ?
B5 C2 B3 61.5(3) 4_655 4_655 ?
B5 C2 B3 112.9(4) . 4_655 ?
C13 C2 B3 117.6(3) . . ?
C1 C2 B3 61.2(2) . . ?
B5 C2 B3 112.9(4) 4_655 . ?
B5 C2 B3 61.5(3) . . ?
B3 C2 B3 113.3(5) 4_655 . ?
C26 C21 C22 118.9(5) . . ?
C26 C21 S1 120.8(4) . . ?
C22 C21 S1 120.3(4) . . ?
C23 C22 C21 120.0(5) . . ?
C22 C23 C24 120.6(5) . . ?
C25 C24 C23 119.5(6) . . ?
C24 C25 C26 121.1(6) . . ?
C21 C26 C25 119.9(5) . . ?
C1 B3 C2 57.3(3) . . ?
C1 B3 B5 104.9(4) . . ?
C2 B3 B5 59.0(3) . . ?
C1 B3 B4 58.9(3) . . ?
C2 B3 B4 105.4(3) . . ?
B5 B3 B4 108.1(4) . . ?
C1 B3 B6 104.9(4) . . ?
C2 B3 B6 106.0(4) . . ?
B5 B3 B6 60.7(3) . . ?
B4 B3 B6 59.6(3) . . ?
C1 B4 B6 105.4(4) . . ?
C1 B4 B3 58.9(3) . . ?
B6 B4 B3 60.2(3) . . ?
C1 B4 B7 105.1(3) . . ?
B6 B4 B7 60.2(3) . . ?
B3 B4 B7 108.2(4) . . ?
C1 B4 B4 58.7(2) . 4_655 ?
B6 B4 B4 108.2(3) . 4_655 ?
B3 B4 B4 108.0(2) . 4_655 ?
B7 B4 B4 59.93(19) . 4_655 ?
C1 B4 S1 121.2(3) . . ?
B6 B4 S1 124.5(3) . . ?
B3 B4 S1 120.2(3) . . ?
B7 B4 S1 124.9(4) . . ?
B4 B4 S1 120.65(16) 4_655 . ?
C2 B5 B3 59.4(3) . . ?
C2 B5 B8 105.2(4) . . ?
B3 B5 B8 108.1(4) . . ?
C2 B5 B5 58.8(2) . 4_655 ?
B3 B5 B5 108.2(2) . 4_655 ?
B8 B5 B5 59.7(2) . 4_655 ?
C2 B5 B6 105.9(4) . . ?
B3 B5 B6 60.2(3) . . ?
B8 B5 B6 60.1(3) . . ?
B5 B5 B6 108.0(3) 4_655 . ?
B4 B6 B3 60.2(3) . . ?
B4 B6 B7 60.3(3) . . ?
B3 B6 B7 108.2(4) . . ?
B4 B6 B8 107.6(4) . . ?
B3 B6 B8 106.8(4) . . ?
B7 B6 B8 60.0(4) . . ?
B4 B6 B5 107.4(4) . . ?
B3 B6 B5 59.2(3) . . ?
B7 B6 B5 107.7(4) . . ?
B8 B6 B5 59.4(4) . . ?
B6 B7 B6 108.5(5) . 4_655 ?
B6 B7 B8 60.0(3) . . ?
B6 B7 B8 60.1(3) 4_655 . ?
B6 B7 B4 59.5(3) . . ?
B6 B7 B4 107.9(4) 4_655 . ?
B8 B7 B4 107.1(4) . . ?
B6 B7 B4 107.9(4) . 4_655 ?
B6 B7 B4 59.5(3) 4_655 4_655 ?
B8 B7 B4 107.1(4) . 4_655 ?
B4 B7 B4 60.1(4) . 4_655 ?
B5 B8 B5 60.5(5) 4_655 . ?
B5 B8 B7 108.6(4) 4_655 . ?
B5 B8 B7 108.6(4) . . ?
B5 B8 B6 109.0(5) 4_655 . ?
B5 B8 B6 60.5(3) . . ?
B7 B8 B6 60.0(3) . . ?
B5 B8 B6 60.5(3) 4_655 4_655 ?
B5 B8 B6 109.0(5) . 4_655 ?
B7 B8 B6 60.0(3) . 4_655 ?
B6 B8 B6 108.4(5) . 4_655 ?

loop_
_geom_bond_atom_site_label_1
_geom_bond_atom_site_label_2
_geom_bond_distance
_geom_bond_site_symmetry_2
_geom_bond_publ_flag
S1 O1 1.321(7) . ?
S1 O1' 1.461(7) . ?
S1 C21 1.766(5) . ?
S1 B4 1.867(5) . ?
C1 C2 1.644(8) . ?
C1 B4 1.711(7) 4_655 ?
C1 B4 1.711(7) . ?
C1 B3 1.711(6) 4_655 ?
C1 B3 1.711(6) . ?
C2 C13 1.506(8) . ?
C2 B5 1.709(7) 4_655 ?
C2 B5 1.709(7) . ?
C2 B3 1.716(6) 4_655 ?
C2 B3 1.716(6) . ?
C21 C26 1.380(7) . ?
C21 C22 1.383(7) . ?
C22 C23 1.368(9) . ?
C23 C24 1.378(9) . ?
C24 C25 1.341(8) . ?
C25 C26 1.381(8) . ?
B3 B5 1.752(7) . ?
B3 B4 1.770(7) . ?
B3 B6 1.770(8) . ?
B4 B6 1.759(7) . ?
B4 B7 1.772(7) . ?
B4 B4 1.775(10) 4_655 ?
B5 B8 1.760(9) . ?
B5 B5 1.773(12) 4_655 ?
B5 B6 1.779(7) . ?
B6 B7 1.770(7) . ?
B6 B8 1.771(7) . ?
B7 B6 1.770(7) 4_655 ?
B7 B8 1.770(10) . ?
B7 B4 1.772(7) 4_655 ?
B8 B5 1.760(9) 4_655 ?
B8 B6 1.771(7) 4_655 ?
